data_4132326
loop_
_publ_author_name
'Keisar, Hodaya'
'de Ruiter, Graham'
'Velders, Aldrik H.'
'Milko, Petr'
'Gulino, Antonino'
'Evmenenko, Guennadi'
'Shimon, Linda J. W.'
'Diskin-Posner, Yael'
'Lahav, Michal'
'van der Boom, Milko E.'

_publ_section_title
;
 Sorting of Molecular Building Blocks from Solution to Surface.
;
_journal_issue 26
_journal_name_full 'Journal of the American Chemical Society'
_journal_page_first 8162
_journal_page_last 8171
_journal_paper_doi 10.1021/jacs.8b02968
_journal_volume 140
_journal_year 2018
_chemical_formula_moiety 'C54 H45 N9 Ru, 2(F6 P)'
_chemical_formula_sum 'C54 H45 F12 N9 P2 Ru'
_chemical_formula_weight 1211.00
_space_group_crystal_system triclinic
_space_group_IT_number 2
_space_group_name_Hall '-P 1'
_space_group_name_H-M_alt 'P -1'
_atom_sites_solution_hydrogens geom
_audit_creation_method SHELXL-2014/7
_cell_angle_alpha 73.6996(19)
_cell_angle_beta 77.0624(15)
_cell_angle_gamma 79.2781(15)
_cell_formula_units_Z 4
_cell_length_a 15.2905(2)
_cell_length_b 21.2936(4)
_cell_length_c 21.9394(5)
_cell_measurement_reflns_used 28256
_cell_measurement_temperature 100(2)
_cell_measurement_theta_max 77.6570
_cell_measurement_theta_min 4.3120
_cell_volume 6623.9(2)
_computing_cell_refinement 'CrysAlisPro 1.171.39.4c (Rigaku OD, 2015)'
_computing_data_collection 'CrysAlisPro 1.171.39.4c (Rigaku OD, 2015)'
_computing_data_reduction 'CrysAlisPro 1.171.39.4c (Rigaku OD, 2015)'
_computing_structure_refinement 'SHELXL-2014/7 (Sheldrick, 2014)'
_computing_structure_solution 'SHELXT (Sheldrick, 2014)'
_diffrn_ambient_temperature 100(2)
_diffrn_measured_fraction_theta_full 0.997
_diffrn_measured_fraction_theta_max 0.997
_diffrn_measurement_device_type 'XtaLAB Pro: Kappa dual home/near'
_diffrn_measurement_method '\w scans'
_diffrn_radiation_type CuK\a
_diffrn_radiation_wavelength 1.54184
_diffrn_reflns_av_R_equivalents 0.0623
_diffrn_reflns_av_unetI/netI 0.0507
_diffrn_reflns_Laue_measured_fraction_full 0.997
_diffrn_reflns_Laue_measured_fraction_max 0.997
_diffrn_reflns_limit_h_max 10
_diffrn_reflns_limit_h_min -18
_diffrn_reflns_limit_k_max 23
_diffrn_reflns_limit_k_min -25
_diffrn_reflns_limit_l_max 26
_diffrn_reflns_limit_l_min -26
_diffrn_reflns_number 98357
_diffrn_reflns_point_group_measured_fraction_full 0.997
_diffrn_reflns_point_group_measured_fraction_max 0.997
_diffrn_reflns_theta_full 66.600
_diffrn_reflns_theta_max 66.600
_diffrn_reflns_theta_min 5.647
_exptl_absorpt_coefficient_mu 3.000
_exptl_absorpt_correction_T_max 1.00000
_exptl_absorpt_correction_T_min 0.73191
_exptl_absorpt_correction_type multi-scan
_exptl_absorpt_process_details
;
CrysAlisPro 1.171.39.4c (Rigaku Oxford Diffraction, 2015)
Empirical absorption correction using spherical harmonics,
 implemented in SCALE3 ABSPACK scaling algorithm.
;
_exptl_crystal_colour red
_exptl_crystal_density_diffrn 1.214
_exptl_crystal_description chunk
_exptl_crystal_F_000 2456
_exptl_crystal_size_max 0.300
_exptl_crystal_size_mid 0.100
_exptl_crystal_size_min 0.050
_refine_diff_density_max 2.242
_refine_diff_density_min -0.559
_refine_diff_density_rms 0.106
_refine_ls_extinction_method none
_refine_ls_goodness_of_fit_ref 1.024
_refine_ls_hydrogen_treatment constr
_refine_ls_matrix_type full
_refine_ls_number_parameters 1477
_refine_ls_number_reflns 23322
_refine_ls_number_restraints 36
_refine_ls_restrained_S_all 1.026
_refine_ls_R_factor_all 0.1057
_refine_ls_R_factor_gt 0.0807
_refine_ls_shift/su_max 0.030
_refine_ls_shift/su_mean 0.000
_refine_ls_structure_factor_coef Fsqd
_refine_ls_weighting_details 'w=1/[\s^2^(Fo^2^)+(0.1651P)^2^+4.0842P] where P=(Fo^2^+2Fc^2^)/3'
_refine_ls_weighting_scheme calc
_refine_ls_wR_factor_gt 0.2256
_refine_ls_wR_factor_ref 0.2551
_reflns_Friedel_coverage 0.000
_reflns_number_gt 16141
_reflns_number_total 23322
_reflns_threshold_expression 'I > 2\s(I)'
_cod_data_source_file ja8b02968_si_002.cif
_cod_data_source_block complex_4
_cod_database_code 4132326
_shelx_shelxl_version_number 2014/7
_shelx_space_group_comment
;
The symmetry employed for this shelxl refinement is uniquely defined
by the following loop, which should always be used as a source of
symmetry information in preference to the above space-group names.
They are only intended as comments.
;
_shelx_estimated_absorpt_t_min 0.466
_shelx_estimated_absorpt_t_max 0.864
_platon_squeeze_void_probe_radius 1.20

loop_
_space_group_symop_operation_xyz
'x, y, z'
'-x, -y, -z'

loop_
_atom_site_label
_atom_site_type_symbol
_atom_site_fract_x
_atom_site_fract_y
_atom_site_fract_z
_atom_site_U_iso_or_equiv
_atom_site_adp_type
_atom_site_occupancy
_atom_site_site_symmetry_order
_atom_site_calc_flag
_atom_site_refinement_flags_posn
_atom_site_refinement_flags_adp
_atom_site_refinement_flags_occupancy
_atom_site_disorder_assembly
_atom_site_disorder_group
Ru1 Ru 0.70366(2) 0.61948(2) 0.60639(2) 0.05986(15) Uani 1 1 d . . . . .
N1 N 0.6719(3) 0.5666(2) 0.5507(2) 0.0588(10) Uani 1 1 d . . . . .
N2 N 0.6869(3) 0.6928(2) 0.5251(2) 0.0624(11) Uani 1 1 d . . . . .
N3 N 0.5764(3) 0.9827(3) 0.1306(3) 0.0790(14) Uani 1 1 d . . . . .
N4 N 0.7224(3) 0.6791(2) 0.66005(19) 0.0561(9) Uani 1 1 d . . . . .
N5 N 0.5736(3) 0.6506(2) 0.6432(2) 0.0624(10) Uani 1 1 d . . . . .
N6 N 0.0083(7) 0.8600(5) 0.8083(7) 0.185(6) Uani 1 1 d . . . . .
N7 N 0.8392(3) 0.5897(2) 0.5780(2) 0.0615(11) Uani 1 1 d . . . . .
N8 N 0.7264(3) 0.5382(2) 0.6804(2) 0.0571(10) Uani 1 1 d . . . . .
C1 C 0.6620(3) 0.5021(3) 0.5671(3) 0.0645(13) Uani 1 1 d . . . . .
H1 H 0.6706 0.4769 0.6090 0.077 Uiso 1 1 calc R U . . .
C2 C 0.6407(4) 0.4712(3) 0.5275(3) 0.0748(16) Uani 1 1 d . . . . .
H2 H 0.6346 0.4255 0.5415 0.090 Uiso 1 1 calc R U . . .
C3 C 0.6278(4) 0.5072(4) 0.4657(3) 0.0748(16) Uani 1 1 d . . . . .
C4 C 0.6348(4) 0.5736(3) 0.4484(3) 0.0689(14) Uani 1 1 d . . . . .
H4 H 0.6247 0.5995 0.4070 0.083 Uiso 1 1 calc R U . . .
C5 C 0.6564(3) 0.6025(3) 0.4909(3) 0.0639(14) Uani 1 1 d . . . . .
C6 C 0.6635(3) 0.6740(3) 0.4768(2) 0.0623(13) Uani 1 1 d . . . . .
C7 C 0.6458(4) 0.7214(3) 0.4203(3) 0.0758(17) Uani 1 1 d . . . . .
H7 H 0.6300 0.7082 0.3867 0.091 Uiso 1 1 calc R U . . .
C8 C 0.6514(4) 0.7868(3) 0.4135(3) 0.0782(16) Uani 1 1 d . . . . .
C9 C 0.6757(5) 0.8046(4) 0.4620(3) 0.0854(18) Uani 1 1 d . . . . .
H9 H 0.6802 0.8494 0.4586 0.103 Uiso 1 1 calc R U . . .
C10 C 0.6934(4) 0.7557(3) 0.5162(3) 0.0749(15) Uani 1 1 d . . . . .
H10 H 0.7115 0.7684 0.5493 0.090 Uiso 1 1 calc R U . . .
C11 C 0.6327(5) 0.8397(4) 0.3553(4) 0.0896(19) Uani 1 1 d . . . . .
H11 H 0.6383 0.8835 0.3549 0.108 Uiso 1 1 calc R U . . .
C12 C 0.6096(4) 0.8316(4) 0.3058(4) 0.0884(19) Uani 1 1 d . . . . .
H12 H 0.6017 0.7882 0.3063 0.106 Uiso 1 1 calc R U . . .
C13 C 0.5942(4) 0.8857(3) 0.2466(3) 0.0762(16) Uani 1 1 d . . . . .
C14 C 0.5791(4) 0.8700(3) 0.1944(3) 0.0739(15) Uani 1 1 d . . . . .
H14 H 0.5744 0.8256 0.1964 0.089 Uiso 1 1 calc R U . . .
C15 C 0.5707(4) 0.9182(3) 0.1386(3) 0.0753(16) Uani 1 1 d . . . . .
H15 H 0.5601 0.9053 0.1031 0.090 Uiso 1 1 calc R U . . .
C16 C 0.5902(5) 0.9986(4) 0.1822(4) 0.094(2) Uani 1 1 d . . . . .
H16 H 0.5937 1.0435 0.1791 0.113 Uiso 1 1 calc R U . . .
C17 C 0.5997(5) 0.9519(4) 0.2407(4) 0.095(2) Uani 1 1 d . . . . .
H17 H 0.6099 0.9653 0.2761 0.114 Uiso 1 1 calc R U . . .
C18 C 0.6074(5) 0.4734(4) 0.4194(4) 0.102(2) Uani 1 1 d . . . . .
H18A H 0.5583 0.5005 0.3981 0.152 Uiso 1 1 calc R U . . .
H18B H 0.5890 0.4302 0.4432 0.152 Uiso 1 1 calc R U . . .
H18C H 0.6616 0.4675 0.3868 0.152 Uiso 1 1 calc R U . . .
C19 C 0.8023(3) 0.6910(3) 0.6673(3) 0.0670(14) Uani 1 1 d . . . . .
H19 H 0.8564 0.6692 0.6472 0.080 Uiso 1 1 calc R U . . .
C20 C 0.8089(4) 0.7334(3) 0.7025(3) 0.0716(15) Uani 1 1 d . . . . .
H20 H 0.8668 0.7410 0.7055 0.086 Uiso 1 1 calc R U . . .
C21 C 0.7317(4) 0.7651(3) 0.7337(3) 0.0713(14) Uani 1 1 d . . . . .
C22 C 0.6489(4) 0.7517(3) 0.7278(3) 0.0647(13) Uani 1 1 d . . . . .
H22 H 0.5943 0.7712 0.7496 0.078 Uiso 1 1 calc R U . . .
C23 C 0.6454(3) 0.7101(3) 0.6904(2) 0.0591(12) Uani 1 1 d . . . . .
C24 C 0.5613(3) 0.6954(3) 0.6791(2) 0.0594(12) Uani 1 1 d . . . . .
C25 C 0.4755(3) 0.7239(3) 0.7028(3) 0.0675(14) Uani 1 1 d . . . . .
H25 H 0.4690 0.7526 0.7302 0.081 Uiso 1 1 calc R U . . .
C26 C 0.3996(4) 0.7105(3) 0.6867(3) 0.0714(15) Uani 1 1 d . . . . .
C27 C 0.4130(4) 0.6656(4) 0.6493(3) 0.0821(18) Uani 1 1 d . . . . .
H27 H 0.3626 0.6545 0.6377 0.099 Uiso 1 1 calc R U . . .
C28 C 0.4976(3) 0.6375(3) 0.6294(3) 0.0752(16) Uani 1 1 d . . . . .
H28 H 0.5044 0.6067 0.6041 0.090 Uiso 1 1 calc R U . . .
C29 C 0.3068(4) 0.7391(4) 0.7083(4) 0.0860(18) Uani 1 1 d . . . . .
H29 H 0.2607 0.7288 0.6914 0.103 Uiso 1 1 calc R U . . .
C30 C 0.2818(5) 0.7755(4) 0.7464(4) 0.093(2) Uani 1 1 d . . . . .
H30 H 0.3277 0.7866 0.7630 0.112 Uiso 1 1 calc R U . . .
C31 C 0.1861(5) 0.8035(4) 0.7685(5) 0.108(3) Uani 1 1 d . . . . .
C32 C 0.1171(6) 0.7944(5) 0.7457(6) 0.128(3) Uani 1 1 d . . . . .
H32 H 0.1267 0.7693 0.7146 0.154 Uiso 1 1 calc R U . . .
C33 C 0.0282(7) 0.8232(7) 0.7691(9) 0.187(7) Uani 1 1 d . . . . .
H33 H -0.0204 0.8140 0.7540 0.225 Uiso 1 1 calc R U . . .
C34 C 0.0813(8) 0.8678(5) 0.8293(7) 0.169(6) Uani 1 1 d . . . . .
H34 H 0.0712 0.8944 0.8591 0.203 Uiso 1 1 calc R U . . .
C35 C 0.1687(6) 0.8405(4) 0.8114(5) 0.125(3) Uani 1 1 d . . . . .
H35 H 0.2162 0.8477 0.8291 0.149 Uiso 1 1 calc R U . . .
C36 C 0.7376(4) 0.8128(3) 0.7721(3) 0.0826(17) Uani 1 1 d . . . . .
H36A H 0.7487 0.8557 0.7425 0.124 Uiso 1 1 calc R U . . .
H36B H 0.7874 0.7955 0.7961 0.124 Uiso 1 1 calc R U . . .
H36C H 0.6806 0.8180 0.8023 0.124 Uiso 1 1 calc R U . . .
C37 C 0.8942(4) 0.6205(3) 0.5258(3) 0.0703(15) Uani 1 1 d . . . . .
H37 H 0.8691 0.6585 0.4973 0.084 Uiso 1 1 calc R U . . .
C38 C 0.9846(4) 0.5995(3) 0.5120(3) 0.0740(16) Uani 1 1 d . . . . .
H38 H 1.0205 0.6229 0.4742 0.089 Uiso 1 1 calc R U . . .
C39 C 1.0246(4) 0.5450(3) 0.5520(3) 0.0746(16) Uani 1 1 d . . . . .
C40 C 0.9677(3) 0.5127(3) 0.6061(3) 0.0675(14) Uani 1 1 d . . . . .
H40 H 0.9923 0.4747 0.6350 0.081 Uiso 1 1 calc R U . . .
C41 C 0.8768(3) 0.5348(3) 0.6184(3) 0.0643(14) Uani 1 1 d . . . . .
C42 C 0.8121(3) 0.5039(3) 0.6755(3) 0.0653(14) Uani 1 1 d . . . . .
C43 C 0.8327(5) 0.4468(3) 0.7195(3) 0.0813(17) Uani 1 1 d . . . . .
H43 H 0.8933 0.4255 0.7163 0.098 Uiso 1 1 calc R U . . .
C44 C 0.7655(5) 0.4188(4) 0.7698(3) 0.0889(19) Uani 1 1 d . . . . .
C45 C 0.6789(5) 0.4544(4) 0.7748(3) 0.0827(17) Uani 1 1 d . . . . .
H45 H 0.6318 0.4386 0.8090 0.099 Uiso 1 1 calc R U . . .
C46 C 0.6630(4) 0.5118(3) 0.7302(3) 0.0687(14) Uani 1 1 d . . . . .
H46 H 0.6034 0.5350 0.7341 0.082 Uiso 1 1 calc R U . . .
C47 C 0.7735(7) 0.3559(7) 0.8233(6) 0.092(4) Uani 0.75(2) 1 d . . P A 1
H47 H 0.7227 0.3450 0.8563 0.110 Uiso 0.75(2) 1 calc R U P A 1
C48 C 0.8476(6) 0.3182(7) 0.8238(5) 0.081(3) Uani 0.75(2) 1 d . . P A 1
H48 H 0.8971 0.3296 0.7899 0.097 Uiso 0.75(2) 1 calc R U P A 1
C49 C 0.8608(9) 0.2562(6) 0.8758(5) 0.085(3) Uani 0.75(2) 1 d . . P A 1
C50 C 0.9375(9) 0.2146(7) 0.8722(5) 0.087(3) Uani 0.75(2) 1 d . . P A 1
H50 H 0.9848 0.2246 0.8361 0.104 Uiso 0.75(2) 1 calc R U P A 1
C51 C 0.9501(9) 0.1561(9) 0.9211(7) 0.094(4) Uani 0.75(2) 1 d . . P A 1
H51 H 1.0057 0.1279 0.9157 0.112 Uiso 0.75(2) 1 calc R U P A 1
C52 C 0.7956(8) 0.2401(7) 0.9285(9) 0.093(3) Uani 0.75(2) 1 d . . P A 1
H52 H 0.7393 0.2677 0.9331 0.112 Uiso 0.75(2) 1 calc R U P A 1
C53 C 0.8124(10) 0.1825(10) 0.9760(8) 0.110(6) Uani 0.75(2) 1 d . . P A 1
H53 H 0.7666 0.1732 1.0133 0.132 Uiso 0.75(2) 1 calc R U P A 1
N9 N 0.8900(12) 0.1379(9) 0.9732(9) 0.114(7) Uani 0.75(2) 1 d . . P A 1
C47A C 0.7815(16) 0.3109(13) 0.8585(13) 0.065(8) Uiso 0.25(2) 1 d . . P A 2
H47A H 0.7173 0.3192 0.8684 0.078 Uiso 0.25(2) 1 calc R U P A 2
C48A C 0.827(2) 0.3585(15) 0.8041(14) 0.067(8) Uiso 0.25(2) 1 d . . P A 2
H48A H 0.8903 0.3528 0.7904 0.080 Uiso 0.25(2) 1 calc R U P A 2
C49A C 0.9476(15) 0.1764(14) 0.9175(16) 0.062(10) Uiso 0.25(2) 1 d G . P A 2
H49A H 1.0091 0.1591 0.9058 0.074 Uiso 0.25(2) 1 calc R U P A 2
C50A C 0.910(2) 0.2330(14) 0.8775(13) 0.081(13) Uiso 0.25(2) 1 d G . P A 2
H50A H 0.9454 0.2543 0.8384 0.097 Uiso 0.25(2) 1 calc R U P A 2
C51A C 0.820(2) 0.2584(10) 0.8947(12) 0.081(11) Uiso 0.25(2) 1 d G . P A 2
C52A C 0.7677(17) 0.2271(11) 0.9518(13) 0.065(8) Uiso 0.25(2) 1 d G . P A 2
H52A H 0.7062 0.2445 0.9636 0.078 Uiso 0.25(2) 1 calc R U P A 2
C53A C 0.8055(18) 0.1706(12) 0.9919(12) 0.067(10) Uiso 0.25(2) 1 d G . P A 2
H53A H 0.7699 0.1492 1.0310 0.081 Uiso 0.25(2) 1 calc R U P A 2
N9A N 0.8955(18) 0.1452(12) 0.9747(15) 0.057(8) Uiso 0.25(2) 1 d G . P A 2
C54 C 1.1239(4) 0.5233(4) 0.5384(4) 0.088(2) Uani 1 1 d . . . . .
H54A H 1.1539 0.5388 0.5654 0.133 Uiso 1 1 calc R U . . .
H54B H 1.1480 0.5418 0.4927 0.133 Uiso 1 1 calc R U . . .
H54C H 1.1352 0.4750 0.5480 0.133 Uiso 1 1 calc R U . . .
Ru2 Ru 0.76069(3) 0.77756(2) 1.00075(2) 0.06844(16) Uani 1 1 d . . . . .
N10 N 0.7694(3) 0.7045(3) 1.0845(2) 0.0713(12) Uani 1 1 d . . . . .
N11 N 0.7831(3) 0.8300(2) 1.0601(2) 0.0655(11) Uani 1 1 d . . . . .
N13 N 0.7481(3) 0.7178(2) 0.9451(2) 0.0683(11) Uani 1 1 d . . . . .
N14 N 0.8930(3) 0.7473(2) 0.9672(2) 0.0702(12) Uani 1 1 d . . . . .
N15 N 1.4657(4) 0.5487(3) 0.8015(3) 0.0924(17) Uani 1 1 d . . . . .
N16 N 0.7421(3) 0.8574(2) 0.9249(2) 0.0646(11) Uani 1 1 d . . . . .
N17 N 0.6246(3) 0.8074(2) 1.0249(2) 0.0667(11) Uani 1 1 d . . . . .
C55 C 0.6707(4) 0.7044(3) 0.9363(3) 0.0764(16) Uani 1 1 d . . . . .
H55 H 0.6152 0.7248 0.9562 0.092 Uiso 1 1 calc R U . . .
C56 C 0.6679(5) 0.6622(3) 0.8996(3) 0.0865(19) Uani 1 1 d . . . . .
H56 H 0.6111 0.6542 0.8946 0.104 Uiso 1 1 calc R U . . .
C57 C 0.7475(4) 0.6313(3) 0.8698(3) 0.0771(16) Uani 1 1 d . . . . .
C58 C 0.8271(4) 0.6456(3) 0.8783(3) 0.0757(16) Uani 1 1 d . . . . .
H58 H 0.8831 0.6262 0.8581 0.091 Uiso 1 1 calc R U . . .
C59 C 0.8272(4) 0.6879(3) 0.9159(3) 0.0666(14) Uani 1 1 d . . . . .
C60 C 0.9093(4) 0.7043(3) 0.9291(3) 0.0687(14) Uani 1 1 d . . . . .
C61 C 0.9962(4) 0.6785(3) 0.9058(3) 0.0747(15) Uani 1 1 d . . . . .
H61 H 1.0053 0.6483 0.8796 0.090 Uiso 1 1 calc R U . . .
C62 C 1.0709(4) 0.6967(3) 0.9206(3) 0.0808(17) Uani 1 1 d . . . . .
C63 C 1.0527(4) 0.7402(4) 0.9604(4) 0.0857(19) Uani 1 1 d . . . . .
H63 H 1.1011 0.7532 0.9726 0.103 Uiso 1 1 calc R U . . .
C64 C 0.9668(4) 0.7636(3) 0.9813(3) 0.0836(18) Uani 1 1 d . . . . .
H64 H 0.9567 0.7936 1.0078 0.100 Uiso 1 1 calc R U . . .
C65 C 1.1657(4) 0.6719(3) 0.8990(4) 0.0847(18) Uani 1 1 d . . . . .
H65 H 1.2109 0.6853 0.9143 0.102 Uiso 1 1 calc R U . . .
C66 C 1.1920(4) 0.6333(3) 0.8606(3) 0.0828(17) Uani 1 1 d . . . . .
H66 H 1.1469 0.6206 0.8446 0.099 Uiso 1 1 calc R U . . .
C67 C 1.2887(4) 0.6069(3) 0.8395(3) 0.0799(16) Uani 1 1 d . . . . .
C68 C 1.3067(4) 0.5661(3) 0.7985(4) 0.0871(19) Uani 1 1 d . . . . .
H68 H 1.2594 0.5573 0.7817 0.104 Uiso 1 1 calc R U . . .
C69 C 1.3941(5) 0.5381(4) 0.7820(4) 0.098(2) Uani 1 1 d . . . . .
H69 H 1.4046 0.5090 0.7546 0.118 Uiso 1 1 calc R U . . .
C70 C 1.3592(5) 0.6187(4) 0.8612(4) 0.0899(19) Uani 1 1 d . . . . .
H70 H 1.3495 0.6464 0.8899 0.108 Uiso 1 1 calc R U . . .
C71 C 1.4472(5) 0.5889(4) 0.8401(4) 0.095(2) Uani 1 1 d . . . . .
H71 H 1.4961 0.5985 0.8546 0.114 Uiso 1 1 calc R U . . .
C72 C 0.7444(5) 0.5848(4) 0.8306(4) 0.095(2) Uani 1 1 d . . . . .
H72A H 0.8050 0.5749 0.8060 0.142 Uiso 1 1 calc R U . . .
H72B H 0.7022 0.6051 0.8008 0.142 Uiso 1 1 calc R U . . .
H72C H 0.7242 0.5438 0.8595 0.142 Uiso 1 1 calc R U . . .
C73 C 0.7628(4) 0.6407(3) 1.0931(4) 0.0849(18) Uani 1 1 d . . . . .
H73 H 0.7567 0.6260 1.0573 0.102 Uiso 1 1 calc R U . . .
C74 C 0.7644(5) 0.5954(4) 1.1517(4) 0.093(2) Uani 1 1 d . . . . .
H74 H 0.7593 0.5505 1.1559 0.112 Uiso 1 1 calc R U . . .
C75 C 0.7737(5) 0.6157(4) 1.2051(4) 0.093(2) Uani 1 1 d . . . . .
C76 C 0.7834(4) 0.6816(4) 1.1954(3) 0.0850(18) Uani 1 1 d . . . . .
H76 H 0.7912 0.6971 1.2303 0.102 Uiso 1 1 calc R U . . .
C77 C 0.7817(4) 0.7246(3) 1.1355(3) 0.0707(15) Uani 1 1 d . . . . .
C78 C 0.7914(3) 0.7944(3) 1.1213(3) 0.0687(14) Uani 1 1 d . . . . .
C79 C 0.8057(4) 0.8244(4) 1.1667(3) 0.0783(17) Uani 1 1 d . . . . .
H79 H 0.8108 0.7986 1.2091 0.094 Uiso 1 1 calc R U . . .
C80 C 0.8126(4) 0.8908(4) 1.1506(3) 0.0813(17) Uani 1 1 d . . . . .
C81 C 0.8040(4) 0.9263(4) 1.0884(3) 0.0802(17) Uani 1 1 d . . . . .
H81 H 0.8070 0.9724 1.0755 0.096 Uiso 1 1 calc R U . . .
C82 C 0.7909(4) 0.8935(3) 1.0450(3) 0.0732(16) Uani 1 1 d . . . . .
H82 H 0.7874 0.9183 1.0020 0.088 Uiso 1 1 calc R U . . .
C83 C 0.8248(5) 0.9245(4) 1.1978(4) 0.098(2) Uani 1 1 d . . . . .
H83 H 0.8269 0.9707 1.1829 0.117 Uiso 1 1 calc R U . . .
C84 C 0.8331(5) 0.8977(4) 1.2578(3) 0.095(2) Uani 1 1 d . . . . .
H84 H 0.8309 0.8515 1.2728 0.113 Uiso 1 1 calc R U . . .
C85 C 0.8454(8) 0.9312(5) 1.3045(4) 0.131(3) Uani 1 1 d . U . . .
C86 C 0.8605(9) 0.8980(5) 1.3634(4) 0.146(4) Uani 1 1 d . U . . .
H86 H 0.8658 0.8512 1.3748 0.175 Uiso 1 1 calc R U . . .
C87 C 0.8687(12) 0.9297(6) 1.4080(5) 0.186(4) Uani 1 1 d . U . . .
H87 H 0.8746 0.9041 1.4503 0.223 Uiso 1 1 calc R U . . .
C88 C 0.8470(14) 1.0251(7) 1.3407(6) 0.225(5) Uani 1 1 d . U . . .
H88 H 0.8397 1.0719 1.3317 0.270 Uiso 1 1 calc R U . . .
C89 C 0.8333(11) 0.9968(6) 1.2935(5) 0.183(4) Uani 1 1 d . U . . .
H89 H 0.8158 1.0239 1.2546 0.219 Uiso 1 1 calc R U . . .
N12 N 0.8687(11) 0.9922(5) 1.3952(5) 0.217(4) Uani 1 1 d . U . . .
C90 C 0.7708(8) 0.5681(5) 1.2715(4) 0.132(3) Uani 1 1 d . . . . .
H90A H 0.8296 0.5622 1.2847 0.198 Uiso 1 1 calc R U . . .
H90B H 0.7575 0.5253 1.2699 0.198 Uiso 1 1 calc R U . . .
H90C H 0.7236 0.5859 1.3028 0.198 Uiso 1 1 calc R U . . .
C91 C 0.5667(4) 0.7800(3) 1.0769(3) 0.0743(15) Uani 1 1 d . . . . .
H91 H 0.5885 0.7410 1.1059 0.089 Uiso 1 1 calc R U . . .
C92 C 0.4774(4) 0.8055(3) 1.0903(3) 0.0755(16) Uani 1 1 d . . . . .
H92 H 0.4391 0.7842 1.1280 0.091 Uiso 1 1 calc R U . . .
C93 C 0.4424(4) 0.8625(3) 1.0491(3) 0.0709(15) Uani 1 1 d . . . . .
C94 C 0.5014(3) 0.8899(3) 0.9937(3) 0.0674(14) Uani 1 1 d . . . . .
H94 H 0.4797 0.9277 0.9633 0.081 Uiso 1 1 calc R U . . .
C95 C 0.5903(3) 0.8630(3) 0.9825(3) 0.0640(13) Uani 1 1 d . . . . .
C96 C 0.6567(3) 0.8898(3) 0.9262(3) 0.0616(13) Uani 1 1 d . . . . .
C97 C 0.6364(4) 0.9443(3) 0.8772(3) 0.0687(14) Uani 1 1 d . . . . .
H97 H 0.5762 0.9664 0.8794 0.082 Uiso 1 1 calc R U . . .
C98 C 0.7021(4) 0.9671(3) 0.8251(3) 0.0746(15) Uani 1 1 d . . . . .
C99 C 0.7873(4) 0.9337(3) 0.8265(3) 0.0772(16) Uani 1 1 d . . . . .
H99 H 0.8346 0.9480 0.7917 0.093 Uiso 1 1 calc R U . . .
C100 C 0.8075(4) 0.8814(3) 0.8749(3) 0.0702(15) Uani 1 1 d . . . . .
H100 H 0.8684 0.8610 0.8741 0.084 Uiso 1 1 calc R U . . .
C101 C 0.3448(11) 0.8972(9) 1.0624(9) 0.080(6) Uani 0.672(6) 1 d . . P B 3
H101 H 0.3237 0.9320 1.0290 0.096 Uiso 0.672(6) 1 calc R U P B 3
C102 C 0.2931(7) 0.8819(5) 1.1140(6) 0.086(3) Uani 0.672(6) 1 d . . P B 3
H102 H 0.3132 0.8468 1.1475 0.103 Uiso 0.672(6) 1 calc R U P B 3
C103 C 0.1998(6) 0.9170(6) 1.1254(7) 0.102(4) Uani 0.672(6) 1 d . . P B 3
C104 C 0.1593(8) 0.9657(5) 1.0732(6) 0.089(3) Uani 0.672(6) 1 d . . P B 3
H104 H 0.1918 0.9748 1.0300 0.107 Uiso 0.672(6) 1 calc R U P B 3
C105 C 0.0794(9) 0.9952(6) 1.0873(9) 0.120(5) Uani 0.672(6) 1 d . . P B 3
H105 H 0.0563 1.0285 1.0536 0.144 Uiso 0.672(6) 1 calc R U P B 3
C106 C 0.0598(8) 0.9389(7) 1.1925(8) 0.112(4) Uani 0.672(6) 1 d . . P B 3
H106 H 0.0207 0.9294 1.2333 0.135 Uiso 0.672(6) 1 calc R U P B 3
C107 C 0.1484(7) 0.9047(5) 1.1875(6) 0.085(3) Uani 0.672(6) 1 d . . P B 3
H107 H 0.1712 0.8756 1.2236 0.101 Uiso 0.672(6) 1 calc R U P B 3
N18 N 0.0268(8) 0.9838(6) 1.1438(9) 0.134(4) Uani 0.672(6) 1 d . . P B 3
C108 C 0.6760(10) 1.0246(7) 0.7764(7) 0.073(4) Uani 0.672(6) 1 d . . P B 3
H10A H 0.7303 1.0402 0.7469 0.110 Uiso 0.672(6) 1 calc R U P B 3
H10B H 0.6428 1.0594 0.7971 0.110 Uiso 0.672(6) 1 calc R U P B 3
H10C H 0.6372 1.0132 0.7522 0.110 Uiso 0.672(6) 1 calc R U P B 3
C201 C 0.687(3) 1.0217(17) 0.7585(16) 0.073(9) Uiso 0.328(6) 1 d . . P B 4
H201 H 0.6267 1.0435 0.7584 0.088 Uiso 0.328(6) 1 calc R U P B 4
C202 C 0.7313(12) 1.0362(8) 0.7168(9) 0.067(4) Uiso 0.328(6) 1 d . . P B 4
H202 H 0.7906 1.0126 0.7122 0.080 Uiso 0.328(6) 1 calc R U P B 4
C203 C 0.7074(10) 1.0933(6) 0.6622(6) 0.080(5) Uiso 0.328(6) 1 d G . P B 4
C204 C 0.6393(9) 1.1448(7) 0.6714(6) 0.091(6) Uiso 0.328(6) 1 d G . P B 4
H204 H 0.6052 1.1445 0.7134 0.109 Uiso 0.328(6) 1 calc R U P B 4
C205 C 0.6211(10) 1.1968(6) 0.6191(8) 0.097(6) Uiso 0.328(6) 1 d G . P B 4
H205 H 0.5746 1.2320 0.6254 0.116 Uiso 0.328(6) 1 calc R U P B 4
N18A N 0.6710(12) 1.1972(8) 0.5577(7) 0.141(9) Uiso 0.328(6) 1 d G . P B 4
C207 C 0.7390(12) 1.1457(10) 0.5486(6) 0.157(12) Uiso 0.328(6) 1 d G . P B 4
H207 H 0.7731 1.1460 0.5066 0.188 Uiso 0.328(6) 1 calc R U P B 4
C206 C 0.7572(10) 1.0938(8) 0.6008(8) 0.121(9) Uiso 0.328(6) 1 d G . P B 4
H206 H 0.8037 1.0586 0.5946 0.145 Uiso 0.328(6) 1 calc R U P B 4
C208 C 0.360(3) 0.8904(18) 1.0562(19) 0.071(11) Uiso 0.328(6) 1 d . . P B 4
H20A H 0.3230 0.8616 1.0910 0.106 Uiso 0.328(6) 1 calc R U P B 4
H20B H 0.3378 0.8985 1.0159 0.106 Uiso 0.328(6) 1 calc R U P B 4
H20C H 0.3576 0.9324 1.0670 0.106 Uiso 0.328(6) 1 calc R U P B 4
P1 P 1.05198(16) 0.61208(17) 0.71577(15) 0.1400(11) Uani 1 1 d . . . . .
F6 F 1.0985(5) 0.5629(4) 0.6751(4) 0.199(4) Uani 1 1 d . . . . .
F1 F 1.1434(4) 0.6421(4) 0.6999(4) 0.181(3) Uani 1 1 d . . . . .
F2 F 1.0814(5) 0.5647(4) 0.7799(4) 0.175(3) Uani 1 1 d . . . . .
F3 F 1.0069(3) 0.6652(3) 0.7543(3) 0.141(2) Uani 1 1 d . . . . .
F4 F 0.9584(4) 0.5845(3) 0.7324(4) 0.158(2) Uani 1 1 d . . . . .
F5 F 1.0207(3) 0.6621(4) 0.6514(3) 0.160(2) Uani 1 1 d . . . . .
P2 P 0.92466(11) 0.69508(11) 1.33390(8) 0.0867(5) Uani 1 1 d . . . . .
F7 F 0.9723(3) 0.7565(3) 1.2874(2) 0.1120(14) Uani 1 1 d . . . . .
F8 F 0.9455(2) 0.6606(3) 1.27532(18) 0.1057(14) Uani 1 1 d . . . . .
F9 F 0.8293(2) 0.7298(2) 1.31436(17) 0.0986(12) Uani 1 1 d . . . . .
F10 F 0.8774(3) 0.6343(2) 1.37961(18) 0.0967(11) Uani 1 1 d . . . . .
F11 F 0.9048(3) 0.7302(2) 1.39154(17) 0.0971(11) Uani 1 1 d . . . . .
F12 F 1.0196(3) 0.6600(2) 1.3536(2) 0.1015(12) Uani 1 1 d . . . . .
P3 P 0.48484(15) 0.66503(11) 1.27452(11) 0.0982(6) Uani 1 1 d . . . . .
F13 F 0.5654(6) 0.6984(5) 1.2247(6) 0.170(5) Uani 0.741(15) 1 d . . P C 9
F14 F 0.5197(10) 0.6695(4) 1.3324(6) 0.175(6) Uani 0.741(15) 1 d . . P C 9
F16 F 0.3936(7) 0.6403(5) 1.3135(6) 0.184(5) Uani 0.741(15) 1 d . . P C 9
F18 F 0.4558(15) 0.6626(7) 1.2096(6) 0.235(8) Uani 0.741(15) 1 d . . P C 9
F13A F 0.5533(18) 0.6568(16) 1.2108(13) 0.131(9) Uiso 0.259(15) 1 d . . P C 10
F14A F 0.5779(18) 0.6774(14) 1.2876(17) 0.137(9) Uiso 0.259(15) 1 d . . P C 10
F16A F 0.4310(19) 0.6578(11) 1.3423(12) 0.129(9) Uiso 0.259(15) 1 d . . P C 10
F18A F 0.4091(12) 0.6648(9) 1.2379(10) 0.086(6) Uiso 0.259(15) 1 d . . P C 10
F15 F 0.4398(4) 0.7398(3) 1.2634(3) 0.152(2) Uani 1 1 d . . . . .
F17 F 0.5229(7) 0.5931(3) 1.2845(4) 0.213(4) Uani 1 1 d . . . . .
P4 P 0.42817(10) 0.79485(9) 0.88518(9) 0.0774(4) Uani 1 1 d . . . . .
F19 F 0.5218(2) 0.8240(2) 0.8704(2) 0.0960(12) Uani 1 1 d . . . . .
F20 F 0.4785(2) 0.7345(2) 0.8554(2) 0.0956(11) Uani 1 1 d . . . . .
F21 F 0.4103(3) 0.8350(2) 0.8149(2) 0.1023(12) Uani 1 1 d . . . . .
F22 F 0.3353(2) 0.76556(19) 0.9001(2) 0.0904(11) Uani 1 1 d . . . . .
F23 F 0.3777(2) 0.8550(2) 0.91420(19) 0.0908(11) Uani 1 1 d . . . . .
F24 F 0.4484(3) 0.7539(2) 0.9546(2) 0.0991(11) Uani 1 1 d . . . . .

loop_
_atom_site_aniso_label
_atom_site_aniso_U_11
_atom_site_aniso_U_22
_atom_site_aniso_U_33
_atom_site_aniso_U_23
_atom_site_aniso_U_13
_atom_site_aniso_U_12
Ru1 0.0452(2) 0.0881(3) 0.0602(2) -0.0389(2) -0.01666(16) -0.00288(17)
N1 0.044(2) 0.085(3) 0.056(2) -0.031(2) -0.0122(17) -0.0046(19)
N2 0.048(2) 0.087(3) 0.064(3) -0.035(2) -0.0142(18) -0.009(2)
N3 0.079(3) 0.077(3) 0.093(4) -0.033(3) -0.039(3) 0.007(2)
N4 0.048(2) 0.077(3) 0.050(2) -0.024(2) -0.0134(17) -0.0062(18)
N5 0.049(2) 0.085(3) 0.067(3) -0.035(2) -0.0190(19) -0.0059(19)
N6 0.082(6) 0.141(8) 0.273(14) -0.040(8) 0.035(7) 0.026(5)
N7 0.051(2) 0.092(3) 0.056(2) -0.037(2) -0.0170(19) -0.010(2)
N8 0.046(2) 0.080(3) 0.057(2) -0.030(2) -0.0140(17) -0.0104(18)
C1 0.057(3) 0.086(4) 0.062(3) -0.031(3) -0.017(2) -0.008(3)
C2 0.054(3) 0.103(4) 0.084(4) -0.049(4) -0.012(3) -0.011(3)
C3 0.057(3) 0.111(5) 0.078(4) -0.051(4) -0.019(3) -0.011(3)
C4 0.057(3) 0.099(4) 0.066(3) -0.040(3) -0.020(2) -0.008(3)
C5 0.040(2) 0.101(4) 0.061(3) -0.038(3) -0.014(2) 0.000(2)
C6 0.047(2) 0.092(4) 0.057(3) -0.030(3) -0.015(2) -0.006(2)
C7 0.053(3) 0.119(5) 0.069(3) -0.044(3) -0.022(2) 0.000(3)
C8 0.063(3) 0.080(4) 0.094(4) -0.023(3) -0.023(3) -0.006(3)
C9 0.088(4) 0.093(5) 0.087(4) -0.027(4) -0.031(4) -0.016(3)
C10 0.075(4) 0.089(4) 0.072(4) -0.031(3) -0.023(3) -0.009(3)
C11 0.088(4) 0.099(5) 0.101(5) -0.048(4) -0.030(4) -0.008(4)
C12 0.077(4) 0.104(5) 0.099(5) -0.047(4) -0.026(3) -0.002(3)
C13 0.070(3) 0.081(4) 0.081(4) -0.029(3) -0.027(3) 0.011(3)
C14 0.063(3) 0.082(4) 0.082(4) -0.031(3) -0.027(3) 0.010(3)
C15 0.068(3) 0.085(4) 0.086(4) -0.041(3) -0.031(3) 0.008(3)
C16 0.108(5) 0.089(4) 0.109(5) -0.049(4) -0.056(4) 0.010(4)
C17 0.103(5) 0.114(6) 0.087(5) -0.045(4) -0.047(4) 0.008(4)
C18 0.104(5) 0.126(6) 0.107(5) -0.067(5) -0.031(4) -0.022(4)
C19 0.052(3) 0.096(4) 0.065(3) -0.038(3) -0.015(2) -0.008(3)
C20 0.055(3) 0.095(4) 0.084(4) -0.042(3) -0.022(3) -0.013(3)
C21 0.072(3) 0.086(4) 0.071(3) -0.034(3) -0.020(3) -0.015(3)
C22 0.064(3) 0.073(3) 0.066(3) -0.032(3) -0.016(2) -0.003(2)
C23 0.055(3) 0.073(3) 0.058(3) -0.025(2) -0.018(2) -0.008(2)
C24 0.051(3) 0.075(3) 0.058(3) -0.024(2) -0.017(2) -0.001(2)
C25 0.055(3) 0.079(4) 0.074(3) -0.031(3) -0.019(2) 0.004(2)
C26 0.050(3) 0.089(4) 0.075(4) -0.023(3) -0.015(2) 0.001(3)
C27 0.048(3) 0.115(5) 0.098(5) -0.049(4) -0.019(3) -0.006(3)
C28 0.047(3) 0.110(5) 0.087(4) -0.049(4) -0.016(3) -0.014(3)
C29 0.055(3) 0.100(5) 0.099(5) -0.028(4) -0.014(3) 0.003(3)
C30 0.074(4) 0.102(5) 0.097(5) -0.026(4) -0.016(4) 0.007(4)
C31 0.059(4) 0.104(5) 0.137(7) -0.009(5) -0.008(4) 0.007(4)
C32 0.075(5) 0.125(7) 0.175(10) -0.037(7) -0.019(5) 0.006(4)
C33 0.066(6) 0.161(11) 0.280(18) -0.019(11) 0.017(8) 0.004(6)
C34 0.115(8) 0.116(7) 0.209(12) -0.018(8) 0.045(8) 0.024(6)
C35 0.091(5) 0.109(6) 0.146(8) -0.035(6) 0.002(5) 0.029(5)
C36 0.080(4) 0.098(4) 0.092(4) -0.056(4) -0.019(3) -0.013(3)
C37 0.060(3) 0.105(4) 0.061(3) -0.042(3) -0.011(2) -0.013(3)
C38 0.056(3) 0.115(5) 0.065(3) -0.048(3) -0.007(3) -0.011(3)
C39 0.053(3) 0.113(5) 0.079(4) -0.059(4) -0.016(3) -0.003(3)
C40 0.051(3) 0.092(4) 0.077(4) -0.046(3) -0.026(3) 0.004(2)
C41 0.050(3) 0.094(4) 0.068(3) -0.048(3) -0.019(2) -0.006(2)
C42 0.055(3) 0.087(4) 0.069(3) -0.042(3) -0.020(2) -0.001(2)
C43 0.081(4) 0.097(5) 0.078(4) -0.037(4) -0.036(3) 0.009(3)
C44 0.109(5) 0.098(5) 0.071(4) -0.028(4) -0.031(4) -0.013(4)
C45 0.082(4) 0.104(5) 0.070(4) -0.026(4) -0.015(3) -0.023(4)
C46 0.053(3) 0.093(4) 0.072(4) -0.038(3) -0.005(3) -0.020(3)
C47 0.058(5) 0.134(11) 0.092(7) -0.045(8) -0.006(5) -0.016(5)
C48 0.060(5) 0.109(9) 0.082(6) -0.036(6) -0.004(4) -0.020(5)
C49 0.069(7) 0.121(8) 0.071(6) -0.036(6) -0.011(5) -0.015(5)
C50 0.088(6) 0.108(8) 0.073(6) -0.044(6) -0.023(5) 0.008(7)
C51 0.117(10) 0.084(9) 0.078(7) -0.017(7) -0.017(6) -0.013(6)
C52 0.060(5) 0.118(8) 0.112(11) -0.031(8) -0.025(7) -0.020(6)
C53 0.100(10) 0.167(15) 0.081(8) -0.052(8) 0.016(7) -0.066(11)
N9 0.092(8) 0.156(13) 0.090(7) -0.033(7) -0.016(5) -0.002(7)
C54 0.052(3) 0.124(5) 0.101(5) -0.061(4) -0.008(3) 0.004(3)
Ru2 0.0546(2) 0.0882(3) 0.0762(3) -0.0423(2) -0.0281(2) 0.0100(2)
N10 0.059(3) 0.086(3) 0.078(3) -0.034(3) -0.026(2) 0.007(2)
N11 0.054(2) 0.080(3) 0.069(3) -0.029(2) -0.027(2) 0.009(2)
N13 0.063(3) 0.079(3) 0.073(3) -0.030(2) -0.030(2) 0.005(2)
N14 0.058(2) 0.085(3) 0.080(3) -0.034(3) -0.031(2) 0.007(2)
N15 0.058(3) 0.100(4) 0.125(5) -0.051(4) 0.000(3) -0.010(3)
N16 0.047(2) 0.091(3) 0.073(3) -0.047(2) -0.024(2) 0.005(2)
N17 0.060(2) 0.079(3) 0.073(3) -0.033(2) -0.023(2) -0.002(2)
C55 0.064(3) 0.095(4) 0.086(4) -0.046(3) -0.028(3) 0.005(3)
C56 0.077(4) 0.103(5) 0.099(5) -0.047(4) -0.041(4) 0.003(3)
C57 0.086(4) 0.081(4) 0.078(4) -0.033(3) -0.037(3) 0.002(3)
C58 0.078(4) 0.087(4) 0.073(4) -0.040(3) -0.028(3) 0.010(3)
C59 0.063(3) 0.074(3) 0.069(3) -0.031(3) -0.028(3) 0.012(2)
C60 0.061(3) 0.081(4) 0.069(3) -0.030(3) -0.026(3) 0.013(3)
C61 0.066(3) 0.089(4) 0.073(4) -0.034(3) -0.021(3) 0.011(3)
C62 0.056(3) 0.101(4) 0.087(4) -0.030(4) -0.025(3) 0.011(3)
C63 0.060(3) 0.107(5) 0.108(5) -0.052(4) -0.034(3) 0.006(3)
C64 0.060(3) 0.109(5) 0.100(5) -0.053(4) -0.033(3) 0.005(3)
C65 0.063(3) 0.098(5) 0.103(5) -0.043(4) -0.024(3) 0.002(3)
C66 0.074(4) 0.088(4) 0.097(5) -0.037(4) -0.028(3) -0.003(3)
C67 0.063(3) 0.084(4) 0.093(4) -0.024(3) -0.011(3) -0.011(3)
C68 0.061(3) 0.091(4) 0.109(5) -0.034(4) -0.006(3) -0.008(3)
C69 0.079(4) 0.086(5) 0.132(6) -0.045(4) 0.005(4) -0.019(3)
C70 0.088(5) 0.089(4) 0.093(5) -0.038(4) -0.007(4) 0.000(3)
C71 0.067(4) 0.099(5) 0.125(6) -0.047(5) -0.009(4) -0.009(3)
C72 0.114(5) 0.098(5) 0.094(5) -0.050(4) -0.040(4) -0.002(4)
C73 0.082(4) 0.086(5) 0.100(5) -0.043(4) -0.031(4) 0.006(3)
C74 0.096(5) 0.088(5) 0.099(5) -0.021(4) -0.038(4) -0.001(4)
C75 0.086(4) 0.102(5) 0.090(5) -0.022(4) -0.029(4) -0.002(4)
C76 0.065(3) 0.113(5) 0.085(4) -0.037(4) -0.024(3) 0.002(3)
C77 0.052(3) 0.094(4) 0.072(4) -0.031(3) -0.022(2) 0.005(3)
C78 0.047(3) 0.094(4) 0.074(4) -0.036(3) -0.023(2) 0.006(2)
C79 0.057(3) 0.115(5) 0.075(4) -0.043(4) -0.023(3) 0.003(3)
C80 0.073(4) 0.108(5) 0.077(4) -0.045(4) -0.022(3) -0.005(3)
C81 0.075(4) 0.095(4) 0.084(4) -0.039(3) -0.031(3) 0.004(3)
C82 0.066(3) 0.097(5) 0.069(3) -0.035(3) -0.032(3) 0.007(3)
C83 0.116(6) 0.111(5) 0.085(5) -0.039(4) -0.036(4) -0.018(4)
C84 0.099(5) 0.122(6) 0.082(5) -0.044(4) -0.019(4) -0.035(4)
C85 0.219(9) 0.120(6) 0.083(5) -0.024(4) -0.043(5) -0.076(6)
C86 0.265(11) 0.117(6) 0.089(5) -0.028(5) -0.071(6) -0.059(7)
C87 0.359(13) 0.132(7) 0.107(6) -0.021(6) -0.094(8) -0.087(9)
C88 0.454(15) 0.134(8) 0.132(8) -0.026(7) -0.112(10) -0.087(9)
C89 0.359(13) 0.120(7) 0.105(6) -0.025(5) -0.080(8) -0.076(8)
N12 0.443(13) 0.143(7) 0.123(6) -0.033(6) -0.126(8) -0.093(8)
C90 0.179(10) 0.119(7) 0.097(6) -0.018(5) -0.042(6) -0.009(6)
C91 0.070(3) 0.085(4) 0.077(4) -0.034(3) -0.026(3) 0.005(3)
C92 0.067(3) 0.094(4) 0.079(4) -0.042(3) -0.019(3) -0.006(3)
C93 0.053(3) 0.091(4) 0.086(4) -0.053(3) -0.019(3) 0.003(3)
C94 0.056(3) 0.083(4) 0.079(4) -0.045(3) -0.024(3) 0.004(2)
C95 0.056(3) 0.078(3) 0.074(3) -0.039(3) -0.025(3) -0.001(2)
C96 0.051(3) 0.075(3) 0.074(3) -0.040(3) -0.026(2) 0.004(2)
C97 0.051(3) 0.085(4) 0.085(4) -0.044(3) -0.020(3) 0.000(2)
C98 0.069(3) 0.085(4) 0.083(4) -0.039(3) -0.024(3) -0.004(3)
C99 0.064(3) 0.102(5) 0.081(4) -0.044(4) -0.017(3) -0.010(3)
C100 0.054(3) 0.092(4) 0.083(4) -0.049(3) -0.027(3) 0.006(3)
C101 0.041(6) 0.116(11) 0.102(11) -0.072(9) -0.014(6) 0.012(6)
C102 0.074(6) 0.105(7) 0.098(7) -0.054(6) -0.023(6) -0.004(5)
C103 0.057(5) 0.114(8) 0.164(12) -0.078(8) -0.019(6) -0.017(5)
C104 0.086(7) 0.089(7) 0.097(7) -0.017(6) -0.020(6) -0.029(5)
C105 0.082(8) 0.092(8) 0.171(14) -0.012(9) -0.022(9) -0.005(6)
C106 0.069(6) 0.131(11) 0.149(12) -0.066(10) -0.012(7) -0.004(7)
C107 0.073(6) 0.095(7) 0.101(7) -0.047(6) -0.016(5) -0.013(5)
N18 0.097(8) 0.110(8) 0.200(14) -0.070(9) -0.020(9) 0.010(6)
C108 0.072(7) 0.096(8) 0.064(8) -0.043(7) -0.010(6) -0.006(5)
P1 0.0917(14) 0.223(3) 0.155(2) -0.131(2) -0.0640(15) 0.0330(16)
F6 0.163(5) 0.271(8) 0.233(7) -0.188(7) -0.125(5) 0.094(5)
F1 0.082(3) 0.308(9) 0.203(6) -0.141(7) -0.038(4) -0.011(4)
F2 0.173(6) 0.219(7) 0.190(6) -0.095(5) -0.104(5) -0.011(5)
F3 0.105(3) 0.208(6) 0.150(4) -0.112(4) -0.023(3) -0.015(3)
F4 0.129(4) 0.181(5) 0.207(6) -0.089(5) -0.076(4) -0.007(4)
F5 0.084(3) 0.271(7) 0.143(4) -0.089(5) -0.043(3) 0.021(4)
P2 0.0701(9) 0.1268(15) 0.0630(9) -0.0326(10) -0.0186(7) 0.0092(9)
F7 0.086(3) 0.155(4) 0.087(3) -0.020(3) -0.016(2) -0.012(3)
F8 0.068(2) 0.185(4) 0.077(2) -0.067(3) -0.0196(17) 0.011(2)
F9 0.069(2) 0.145(3) 0.071(2) -0.026(2) -0.0141(17) 0.012(2)
F10 0.097(3) 0.117(3) 0.078(2) -0.036(2) -0.020(2) 0.003(2)
F11 0.113(3) 0.108(3) 0.069(2) -0.029(2) -0.021(2) 0.007(2)
F12 0.080(2) 0.140(3) 0.096(3) -0.049(2) -0.040(2) 0.019(2)
P3 0.1051(14) 0.1012(14) 0.1049(14) -0.0313(11) -0.0371(12) -0.0239(11)
F13 0.122(6) 0.132(7) 0.206(11) -0.009(7) 0.016(6) -0.003(5)
F14 0.269(15) 0.135(6) 0.183(10) -0.055(6) -0.180(11) 0.015(7)
F16 0.149(8) 0.199(9) 0.188(10) 0.031(7) -0.048(7) -0.090(7)
F18 0.40(2) 0.229(11) 0.129(8) -0.023(8) -0.064(11) -0.193(14)
F15 0.151(5) 0.119(4) 0.177(5) -0.026(4) -0.053(4) 0.015(3)
F17 0.321(11) 0.110(4) 0.216(8) -0.069(5) -0.087(7) 0.039(5)
P4 0.0608(8) 0.1025(12) 0.0873(11) -0.0514(9) -0.0151(7) -0.0116(7)
F19 0.068(2) 0.138(3) 0.106(3) -0.063(3) -0.0081(19) -0.029(2)
F20 0.073(2) 0.117(3) 0.115(3) -0.070(2) -0.006(2) -0.0091(19)
F21 0.107(3) 0.125(3) 0.100(3) -0.054(2) -0.033(2) -0.021(2)
F22 0.0590(18) 0.110(3) 0.124(3) -0.063(2) -0.0181(18) -0.0110(17)
F23 0.073(2) 0.111(3) 0.108(3) -0.064(2) -0.0077(19) -0.0161(18)
F24 0.081(2) 0.127(3) 0.100(3) -0.041(2) -0.026(2) -0.011(2)

loop_
_atom_type_symbol
_atom_type_description
_atom_type_scat_dispersion_real
_atom_type_scat_dispersion_imag
_atom_type_scat_source
C C 0.0181 0.0091 'International Tables Vol C Tables 4.2.6.8 and 6.1.1.4'
H H 0.0000 0.0000 'International Tables Vol C Tables 4.2.6.8 and 6.1.1.4'
N N 0.0311 0.0180 'International Tables Vol C Tables 4.2.6.8 and 6.1.1.4'
F F 0.0727 0.0534 'International Tables Vol C Tables 4.2.6.8 and 6.1.1.4'
P P 0.2955 0.4335 'International Tables Vol C Tables 4.2.6.8 and 6.1.1.4'
Ru Ru 0.0552 3.2960 'International Tables Vol C Tables 4.2.6.8 and 6.1.1.4'

loop_
_geom_angle_atom_site_label_1
_geom_angle_atom_site_label_2
_geom_angle_atom_site_label_3
_geom_angle
N5 Ru1 N2 86.36(18)
N5 Ru1 N4 78.62(16)
N2 Ru1 N4 96.45(17)
N5 Ru1 N8 98.22(17)
N2 Ru1 N8 172.80(16)
N4 Ru1 N8 89.92(16)
N5 Ru1 N1 96.00(16)
N2 Ru1 N1 79.73(18)
N4 Ru1 N1 173.66(16)
N8 Ru1 N1 94.21(17)
N5 Ru1 N7 173.58(15)
N2 Ru1 N7 97.18(18)
N4 Ru1 N7 95.62(15)
N8 Ru1 N7 78.80(17)
N1 Ru1 N7 89.91(15)
C1 N1 C5 117.1(4)
C1 N1 Ru1 127.7(4)
C5 N1 Ru1 115.2(4)
C10 N2 C6 117.9(5)
C10 N2 Ru1 126.3(4)
C6 N2 Ru1 115.7(4)
C16 N3 C15 115.5(6)
C19 N4 C23 117.6(4)
C19 N4 Ru1 126.4(3)
C23 N4 Ru1 116.0(3)
C28 N5 C24 116.3(4)
C28 N5 Ru1 126.5(4)
C24 N5 Ru1 116.7(3)
C33 N6 C34 112.7(10)
C37 N7 C41 117.6(5)
C37 N7 Ru1 126.2(4)
C41 N7 Ru1 116.1(3)
C46 N8 C42 117.0(5)
C46 N8 Ru1 126.0(4)
C42 N8 Ru1 116.7(4)
N1 C1 C2 123.9(6)
N1 C1 H1 118.0
C2 C1 H1 118.0
C1 C2 C3 119.0(6)
C1 C2 H2 120.5
C3 C2 H2 120.5
C4 C3 C2 118.3(5)
C4 C3 C18 121.5(6)
C2 C3 C18 120.2(6)
C3 C4 C5 120.1(6)
C3 C4 H4 120.0
C5 C4 H4 120.0
N1 C5 C4 121.5(6)
N1 C5 C6 114.7(4)
C4 C5 C6 123.7(5)
N2 C6 C7 120.1(5)
N2 C6 C5 114.6(5)
C7 C6 C5 125.2(5)
C8 C7 C6 120.1(5)
C8 C7 H7 119.9
C6 C7 H7 119.9
C9 C8 C7 119.1(6)
C9 C8 C11 117.9(6)
C7 C8 C11 123.0(6)
C8 C9 C10 118.2(6)
C8 C9 H9 120.9
C10 C9 H9 120.9
N2 C10 C9 124.5(6)
N2 C10 H10 117.7
C9 C10 H10 117.7
C12 C11 C8 126.0(7)
C12 C11 H11 117.0
C8 C11 H11 117.0
C11 C12 C13 124.8(7)
C11 C12 H12 117.6
C13 C12 H12 117.6
C14 C13 C17 117.1(6)
C14 C13 C12 119.4(6)
C17 C13 C12 123.3(6)
C13 C14 C15 120.1(6)
C13 C14 H14 119.9
C15 C14 H14 119.9
N3 C15 C14 124.7(6)
N3 C15 H15 117.7
C14 C15 H15 117.7
N3 C16 C17 122.9(6)
N3 C16 H16 118.5
C17 C16 H16 118.5
C13 C17 C16 119.6(6)
C13 C17 H17 120.2
C16 C17 H17 120.2
C3 C18 H18A 109.5
C3 C18 H18B 109.5
H18A C18 H18B 109.5
C3 C18 H18C 109.5
H18A C18 H18C 109.5
H18B C18 H18C 109.5
N4 C19 C20 122.7(5)
N4 C19 H19 118.7
C20 C19 H19 118.7
C19 C20 C21 120.6(5)
C19 C20 H20 119.7
C21 C20 H20 119.7
C20 C21 C22 117.1(5)
C20 C21 C36 121.4(5)
C22 C21 C36 121.6(5)
C23 C22 C21 120.4(5)
C23 C22 H22 119.8
C21 C22 H22 119.8
N4 C23 C22 121.6(4)
N4 C23 C24 114.1(4)
C22 C23 C24 124.2(5)
N5 C24 C25 121.9(5)
N5 C24 C23 114.4(4)
C25 C24 C23 123.7(5)
C26 C25 C24 120.2(5)
C26 C25 H25 119.9
C24 C25 H25 119.9
C25 C26 C27 117.2(5)
C25 C26 C29 124.3(6)
C27 C26 C29 118.5(6)
C28 C27 C26 120.1(5)
C28 C27 H27 120.0
C26 C27 H27 120.0
C27 C28 N5 124.1(6)
C27 C28 H28 117.9
N5 C28 H28 117.9
C30 C29 C26 127.0(7)
C30 C29 H29 116.5
C26 C29 H29 116.5
C29 C30 C31 126.0(8)
C29 C30 H30 117.0
C31 C30 H30 117.0
C32 C31 C35 118.1(8)
C32 C31 C30 122.2(9)
C35 C31 C30 119.6(8)
C31 C32 C33 118.4(12)
C31 C32 H32 120.8
C33 C32 H32 120.8
N6 C33 C32 126.0(15)
N6 C33 H33 117.0
C32 C33 H33 117.0
N6 C34 C35 125.7(14)
N6 C34 H34 117.2
C35 C34 H34 117.2
C31 C35 C34 119.0(12)
C31 C35 H35 120.5
C34 C35 H35 120.5
C21 C36 H36A 109.5
C21 C36 H36B 109.5
H36A C36 H36B 109.5
C21 C36 H36C 109.5
H36A C36 H36C 109.5
H36B C36 H36C 109.5
N7 C37 C38 122.8(6)
N7 C37 H37 118.6
C38 C37 H37 118.6
C37 C38 C39 120.9(6)
C37 C38 H38 119.5
C39 C38 H38 119.5
C38 C39 C40 116.5(5)
C38 C39 C54 121.1(6)
C40 C39 C54 122.4(6)
C41 C40 C39 121.2(6)
C41 C40 H40 119.4
C39 C40 H40 119.4
N7 C41 C40 121.0(5)
N7 C41 C42 114.5(4)
C40 C41 C42 124.5(6)
C43 C42 N8 121.4(6)
C43 C42 C41 124.8(5)
N8 C42 C41 113.8(5)
C42 C43 C44 120.9(6)
C42 C43 H43 119.5
C44 C43 H43 119.5
C45 C44 C43 117.1(7)
C45 C44 C47 113.3(7)
C43 C44 C47 129.5(7)
C45 C44 C48A 144.2(14)
C43 C44 C48A 98.2(13)
C46 C45 C44 119.1(6)
C46 C45 H45 120.5
C44 C45 H45 120.5
C45 C46 N8 124.3(6)
C45 C46 H46 117.9
N8 C46 H46 117.9
C48 C47 C44 119.9(11)
C48 C47 H47 120.0
C44 C47 H47 120.0
C47 C48 C49 122.8(11)
C47 C48 H48 118.6
C49 C48 H48 118.6
C50 C49 C52 117.1(10)
C50 C49 C48 121.3(11)
C52 C49 C48 121.6(12)
C49 C50 C51 121.4(11)
C49 C50 H50 119.3
C51 C50 H50 119.3
N9 C51 C50 124.4(13)
N9 C51 H51 117.8
C50 C51 H51 117.8
C49 C52 C53 119.0(11)
C49 C52 H52 120.5
C53 C52 H52 120.5
N9 C53 C52 125.2(13)
N9 C53 H53 117.4
C52 C53 H53 117.4
C51 N9 C53 112.8(15)
C51A C47A C48A 127(3)
C51A C47A H47A 116.5
C48A C47A H47A 116.5
C47A C48A C44 117(3)
C47A C48A H48A 121.4
C44 C48A H48A 121.4
C50A C49A N9A 120.0
C50A C49A H49A 120.0
N9A C49A H49A 120.0
C49A C50A C51A 120.0
C49A C50A H50A 120.0
C51A C50A H50A 120.0
C47A C51A C52A 118(2)
C47A C51A C50A 122(2)
C52A C51A C50A 120.0
C53A C52A C51A 120.0
C53A C52A H52A 120.0
C51A C52A H52A 120.0
N9A C53A C52A 120.0
N9A C53A H53A 120.0
C52A C53A H53A 120.0
C53A N9A C49A 120.0
C39 C54 H54A 109.5
C39 C54 H54B 109.5
H54A C54 H54B 109.5
C39 C54 H54C 109.5
H54A C54 H54C 109.5
H54B C54 H54C 109.5
N14 Ru2 N16 97.27(19)
N14 Ru2 N13 78.48(18)
N16 Ru2 N13 88.83(17)
N14 Ru2 N11 97.37(17)
N16 Ru2 N11 95.77(18)
N13 Ru2 N11 174.19(17)
N14 Ru2 N17 173.59(17)
N16 Ru2 N17 79.06(19)
N13 Ru2 N17 96.09(17)
N11 Ru2 N17 88.28(17)
N14 Ru2 N10 88.40(19)
N16 Ru2 N10 172.71(17)
N13 Ru2 N10 96.81(19)
N11 Ru2 N10 78.89(19)
N17 Ru2 N10 95.70(19)
C73 N10 C77 118.3(6)
C73 N10 Ru2 126.1(4)
C77 N10 Ru2 115.6(4)
C82 N11 C78 117.6(5)
C82 N11 Ru2 127.0(4)
C78 N11 Ru2 115.5(4)
C55 N13 C59 117.6(5)
C55 N13 Ru2 126.2(4)
C59 N13 Ru2 116.2(4)
C64 N14 C60 116.6(5)
C64 N14 Ru2 126.5(4)
C60 N14 Ru2 116.9(4)
C71 N15 C69 115.0(6)
C96 N16 C100 117.9(5)
C96 N16 Ru2 116.1(4)
C100 N16 Ru2 126.0(4)
C91 N17 C95 117.1(5)
C91 N17 Ru2 127.6(4)
C95 N17 Ru2 115.3(4)
N13 C55 C56 122.7(6)
N13 C55 H55 118.6
C56 C55 H55 118.6
C55 C56 C57 120.4(6)
C55 C56 H56 119.8
C57 C56 H56 119.8
C58 C57 C56 116.8(6)
C58 C57 C72 122.7(6)
C56 C57 C72 120.5(6)
C57 C58 C59 121.0(6)
C57 C58 H58 119.5
C59 C58 H58 119.5
N13 C59 C58 121.4(5)
N13 C59 C60 114.2(5)
C58 C59 C60 124.4(5)
N14 C60 C61 121.7(5)
N14 C60 C59 114.2(5)
C61 C60 C59 124.0(5)
C60 C61 C62 120.5(6)
C60 C61 H61 119.8
C62 C61 H61 119.8
C63 C62 C61 116.9(5)
C63 C62 C65 118.2(6)
C61 C62 C65 124.9(6)
C64 C63 C62 119.8(6)
C64 C63 H63 120.1
C62 C63 H63 120.1
C63 C64 N14 124.5(6)
C63 C64 H64 117.7
N14 C64 H64 117.7
C66 C65 C62 124.5(6)
C66 C65 H65 117.8
C62 C65 H65 117.8
C65 C66 C67 124.5(6)
C65 C66 H66 117.7
C67 C66 H66 117.7
C70 C67 C68 118.0(6)
C70 C67 C66 123.7(6)
C68 C67 C66 118.2(6)
C67 C68 C69 119.0(7)
C67 C68 H68 120.5
C69 C68 H68 120.5
N15 C69 C68 125.1(7)
N15 C69 H69 117.4
C68 C69 H69 117.4
C67 C70 C71 118.8(7)
C67 C70 H70 120.6
C71 C70 H70 120.6
N15 C71 C70 124.1(7)
N15 C71 H71 117.9
C70 C71 H71 117.9
C57 C72 H72A 109.5
C57 C72 H72B 109.5
H72A C72 H72B 109.5
C57 C72 H72C 109.5
H72A C72 H72C 109.5
H72B C72 H72C 109.5
N10 C73 C74 122.6(6)
N10 C73 H73 118.7
C74 C73 H73 118.7
C73 C74 C75 119.9(7)
C73 C74 H74 120.1
C75 C74 H74 120.1
C76 C75 C74 117.3(7)
C76 C75 C90 121.2(7)
C74 C75 C90 121.5(8)
C77 C76 C75 120.2(6)
C77 C76 H76 119.9
C75 C76 H76 119.9
N10 C77 C76 121.6(6)
N10 C77 C78 114.7(5)
C76 C77 C78 123.7(6)
N11 C78 C79 121.1(6)
N11 C78 C77 115.3(5)
C79 C78 C77 123.6(6)
C80 C79 C78 120.8(6)
C80 C79 H79 119.6
C78 C79 H79 119.6
C79 C80 C81 117.4(6)
C79 C80 C83 122.3(6)
C81 C80 C83 120.2(7)
C80 C81 C82 119.2(7)
C80 C81 H81 120.4
C82 C81 H81 120.4
N11 C82 C81 123.8(6)
N11 C82 H82 118.1
C81 C82 H82 118.1
C84 C83 C80 127.0(8)
C84 C83 H83 116.5
C80 C83 H83 116.5
C83 C84 C85 126.9(8)
C83 C84 H84 116.6
C85 C84 H84 116.6
C89 C85 C86 115.5(9)
C89 C85 C84 122.3(9)
C86 C85 C84 121.9(8)
C85 C86 C87 121.8(10)
C85 C86 H86 119.1
C87 C86 H86 119.1
N12 C87 C86 123.1(10)
N12 C87 H87 118.4
C86 C87 H87 118.4
N12 C88 C89 124.6(12)
N12 C88 H88 117.7
C89 C88 H88 117.7
C85 C89 C88 118.7(11)
C85 C89 H89 120.6
C88 C89 H89 120.6
C87 N12 C88 115.4(10)
C75 C90 H90A 109.5
C75 C90 H90B 109.5
H90A C90 H90B 109.5
C75 C90 H90C 109.5
H90A C90 H90C 109.5
H90B C90 H90C 109.5
N17 C91 C92 123.2(6)
N17 C91 H91 118.4
C92 C91 H91 118.4
C91 C92 C93 120.4(6)
C91 C92 H92 119.8
C93 C92 H92 119.8
C208 C93 C92 126.0(18)
C208 C93 C94 117.2(18)
C92 C93 C94 116.8(5)
C92 C93 C101 124.0(9)
C94 C93 C101 119.2(9)
C95 C94 C93 120.8(6)
C95 C94 H94 119.6
C93 C94 H94 119.6
C94 C95 N17 121.6(6)
C94 C95 C96 124.0(5)
N17 C95 C96 114.4(4)
N16 C96 C97 121.0(5)
N16 C96 C95 115.1(5)
C97 C96 C95 123.9(5)
C98 C97 C96 121.1(5)
C98 C97 H97 119.4
C96 C97 H97 119.4
C99 C98 C97 115.7(6)
C99 C98 C108 126.3(8)
C97 C98 C108 117.9(8)
C99 C98 C201 116.5(14)
C97 C98 C201 127.2(14)
C100 C99 C98 123.2(6)
C100 C99 H99 118.4
C98 C99 H99 118.4
C99 C100 N16 121.0(5)
C99 C100 H100 119.5
N16 C100 H100 119.5
C102 C101 C93 123.0(16)
C102 C101 H101 118.5
C93 C101 H101 118.5
C101 C102 C103 121.7(13)
C101 C102 H102 119.2
C103 C102 H102 119.2
C107 C103 C104 118.2(10)
C107 C103 C102 119.5(12)
C104 C103 C102 122.3(12)
C105 C104 C103 118.5(12)
C105 C104 H104 120.8
C103 C104 H104 120.8
C104 C105 N18 125.9(14)
C104 C105 H105 117.0
N18 C105 H105 117.1
N18 C106 C107 124.6(13)
N18 C106 H106 117.7
C107 C106 H106 117.7
C103 C107 C106 114.8(12)
C103 C107 H107 122.6
C106 C107 H107 122.6
C105 N18 C106 117.7(12)
C98 C108 H10A 109.5
C98 C108 H10B 109.5
H10A C108 H10B 109.5
C98 C108 H10C 109.5
H10A C108 H10C 109.5
H10B C108 H10C 109.5
C202 C201 C98 130(3)
C202 C201 H201 114.8
C98 C201 H201 114.8
C201 C202 C203 123(3)
C201 C202 H202 118.5
C203 C202 H202 118.5
C204 C203 C206 120.0
C204 C203 C202 122.6(12)
C206 C203 C202 117.4(12)
C205 C204 C203 120.0
C205 C204 H204 120.0
C203 C204 H204 120.0
C204 C205 N18A 120.0
C204 C205 H205 120.0
N18A C205 H205 120.0
C205 N18A C207 120.0
C206 C207 N18A 120.0
C206 C207 H207 120.0
N18A C207 H207 120.0
C207 C206 C203 120.0
C207 C206 H206 120.0
C203 C206 H206 120.0
C93 C208 H20A 109.5
C93 C208 H20B 109.5
H20A C208 H20B 109.5
C93 C208 H20C 109.5
H20A C208 H20C 109.5
H20B C208 H20C 109.5
F6 P1 F3 176.9(6)
F6 P1 F1 88.7(4)
F3 P1 F1 89.1(4)
F6 P1 F4 93.4(4)
F3 P1 F4 88.8(3)
F1 P1 F4 177.8(4)
F6 P1 F2 93.0(4)
F3 P1 F2 89.1(4)
F1 P1 F2 89.1(4)
F4 P1 F2 91.6(4)
F6 P1 F5 88.7(4)
F3 P1 F5 89.2(4)
F1 P1 F5 90.8(4)
F4 P1 F5 88.4(3)
F2 P1 F5 178.3(4)
F10 P2 F11 90.7(2)
F10 P2 F12 90.2(2)
F11 P2 F12 90.1(2)
F10 P2 F8 90.2(3)
F11 P2 F8 179.1(3)
F12 P2 F8 89.8(2)
F10 P2 F7 179.7(3)
F11 P2 F7 89.5(3)
F12 P2 F7 89.9(3)
F8 P2 F7 89.6(3)
F10 P2 F9 89.4(2)
F11 P2 F9 90.0(2)
F12 P2 F9 179.6(3)
F8 P2 F9 90.0(2)
F7 P2 F9 90.4(2)
F17 P3 F16A 94.9(9)
F17 P3 F14 91.2(5)
F17 P3 F18A 98.1(8)
F16A P3 F18A 100.1(13)
F17 P3 F16 86.0(6)
F14 P3 F16 95.9(7)
F17 P3 F13 101.0(6)
F14 P3 F13 93.0(7)
F16 P3 F13 168.5(6)
F17 P3 F13A 72.5(12)
F16A P3 F13A 166.7(14)
F18A P3 F13A 86.2(12)
F17 P3 F15 176.9(5)
F16A P3 F15 84.6(9)
F14 P3 F15 91.0(4)
F18A P3 F15 78.9(7)
F16 P3 F15 91.7(5)
F13 P3 F15 81.1(4)
F13A P3 F15 108.1(12)
F17 P3 F14A 87.4(11)
F16A P3 F14A 98.3(15)
F18A P3 F14A 160.2(14)
F13A P3 F14A 77.4(15)
F15 P3 F14A 95.7(11)
F17 P3 F18 89.3(7)
F14 P3 F18 175.1(8)
F16 P3 F18 89.0(7)
F13 P3 F18 82.1(7)
F15 P3 F18 88.7(7)
F23 P4 F22 89.9(2)
F23 P4 F24 90.4(2)
F22 P4 F24 90.2(2)
F23 P4 F21 90.9(2)
F22 P4 F21 90.6(2)
F24 P4 F21 178.5(3)
F23 P4 F19 90.2(2)
F22 P4 F19 179.7(3)
F24 P4 F19 89.5(2)
F21 P4 F19 89.7(2)
F23 P4 F20 179.4(3)
F22 P4 F20 89.8(2)
F24 P4 F20 90.1(2)
F21 P4 F20 88.6(2)
F19 P4 F20 90.0(2)

loop_
_geom_bond_atom_site_label_1
_geom_bond_atom_site_label_2
_geom_bond_distance
Ru1 N5 2.035(4)
Ru1 N2 2.044(5)
Ru1 N4 2.050(4)
Ru1 N8 2.050(4)
Ru1 N1 2.059(4)
Ru1 N7 2.059(4)
N1 C1 1.346(7)
N1 C5 1.368(7)
N2 C10 1.318(8)
N2 C6 1.368(6)
N3 C16 1.337(8)
N3 C15 1.351(8)
N4 C19 1.344(6)
N4 C23 1.369(6)
N5 C28 1.358(6)
N5 C24 1.361(6)
N6 C33 1.27(2)
N6 C34 1.352(19)
N7 C37 1.342(7)
N7 C41 1.371(7)
N8 C46 1.354(7)
N8 C42 1.374(6)
C1 C2 1.350(7)
C1 H1 0.9500
C2 C3 1.394(9)
C2 H2 0.9500
C3 C4 1.374(9)
C3 C18 1.513(8)
C4 C5 1.377(7)
C4 H4 0.9500
C5 C6 1.487(8)
C6 C7 1.404(8)
C7 C8 1.375(9)
C7 H7 0.9500
C8 C9 1.368(9)
C8 C11 1.491(10)
C9 C10 1.384(9)
C9 H9 0.9500
C10 H10 0.9500
C11 C12 1.277(9)
C11 H11 0.9500
C12 C13 1.504(9)
C12 H12 0.9500
C13 C14 1.356(8)
C13 C17 1.397(10)
C14 C15 1.372(9)
C14 H14 0.9500
C15 H15 0.9500
C16 C17 1.404(10)
C16 H16 0.9500
C17 H17 0.9500
C18 H18A 0.9800
C18 H18B 0.9800
C18 H18C 0.9800
C19 C20 1.370(8)
C19 H19 0.9500
C20 C21 1.385(8)
C20 H20 0.9500
C21 C22 1.390(8)
C21 C36 1.515(8)
C22 C23 1.379(7)
C22 H22 0.9500
C23 C24 1.466(7)
C24 C25 1.391(7)
C25 C26 1.385(8)
C25 H25 0.9500
C26 C27 1.387(9)
C26 C29 1.465(8)
C27 C28 1.353(8)
C27 H27 0.9500
C28 H28 0.9500
C29 C30 1.249(10)
C29 H29 0.9500
C30 C31 1.501(9)
C30 H30 0.9500
C31 C32 1.329(13)
C31 C35 1.345(13)
C32 C33 1.428(14)
C32 H32 0.9500
C33 H33 0.9500
C34 C35 1.371(12)
C34 H34 0.9500
C35 H35 0.9500
C36 H36A 0.9800
C36 H36B 0.9800
C36 H36C 0.9800
C37 C38 1.364(8)
C37 H37 0.9500
C38 C39 1.378(9)
C38 H38 0.9500
C39 C40 1.392(9)
C39 C54 1.491(8)
C40 C41 1.373(7)
C40 H40 0.9500
C41 C42 1.485(8)
C42 C43 1.358(9)
C43 C44 1.407(10)
C43 H43 0.9500
C44 C45 1.395(10)
C44 C47 1.519(16)
C44 C48A 1.55(3)
C45 C46 1.355(9)
C45 H45 0.9500
C46 H46 0.9500
C47 C48 1.261(18)
C47 H47 0.9500
C48 C49 1.496(17)
C48 H48 0.9500
C49 C50 1.334(17)
C49 C52 1.356(18)
C50 C51 1.412(16)
C50 H50 0.9500
C51 N9 1.310(15)
C51 H51 0.9500
C52 C53 1.39(2)
C52 H52 0.9500
C53 N9 1.376(16)
C53 H53 0.9500
C47A C51A 1.30(3)
C47A C48A 1.46(5)
C47A H47A 0.9500
C48A H48A 0.9500
C49A C50A 1.3900
C49A N9A 1.3900
C49A H49A 0.9500
C50A C51A 1.3900
C50A H50A 0.9500
C51A C52A 1.3900
C52A C53A 1.3900
C52A H52A 0.9500
C53A N9A 1.3900
C53A H53A 0.9500
C54 H54A 0.9800
C54 H54B 0.9800
C54 H54C 0.9800
Ru2 N14 2.041(5)
Ru2 N16 2.046(5)
Ru2 N13 2.053(5)
Ru2 N11 2.054(5)
Ru2 N17 2.054(5)
Ru2 N10 2.059(5)
N10 C73 1.339(8)
N10 C77 1.366(7)
N11 C82 1.320(8)
N11 C78 1.366(7)
N13 C55 1.334(7)
N13 C59 1.368(7)
N14 C64 1.360(7)
N14 C60 1.361(7)
N15 C71 1.318(9)
N15 C69 1.336(10)
N16 C96 1.357(6)
N16 C100 1.359(8)
N17 C91 1.339(8)
N17 C95 1.382(7)
C55 C56 1.376(8)
C55 H55 0.9500
C56 C57 1.389(9)
C56 H56 0.9500
C57 C58 1.373(9)
C57 C72 1.495(8)
C58 C59 1.381(8)
C58 H58 0.9500
C59 C60 1.470(8)
C60 C61 1.382(8)
C61 C62 1.400(9)
C61 H61 0.9500
C62 C63 1.395(9)
C62 C65 1.468(8)
C63 C64 1.342(8)
C63 H63 0.9500
C64 H64 0.9500
C65 C66 1.290(9)
C65 H65 0.9500
C66 C67 1.498(9)
C66 H66 0.9500
C67 C70 1.359(10)
C67 C68 1.372(9)
C68 C69 1.371(9)
C68 H68 0.9500
C69 H69 0.9500
C70 C71 1.412(9)
C70 H70 0.9500
C71 H71 0.9500
C72 H72A 0.9800
C72 H72B 0.9800
C72 H72C 0.9800
C73 C74 1.376(10)
C73 H73 0.9500
C74 C75 1.401(10)
C74 H74 0.9500
C75 C76 1.392(10)
C75 C90 1.519(11)
C76 C77 1.377(9)
C76 H76 0.9500
C77 C78 1.458(9)
C78 C79 1.398(8)
C79 C80 1.376(10)
C79 H79 0.9500
C80 C81 1.385(9)
C80 C83 1.475(9)
C81 C82 1.395(8)
C81 H81 0.9500
C82 H82 0.9500
C83 C84 1.304(10)
C83 H83 0.9500
C84 C85 1.462(10)
C84 H84 0.9500
C85 C89 1.335(13)
C85 C86 1.337(11)
C86 C87 1.373(12)
C86 H86 0.9500
C87 N12 1.280(13)
C87 H87 0.9500
C88 N12 1.284(14)
C88 C89 1.405(14)
C88 H88 0.9500
C89 H89 0.9500
C90 H90A 0.9800
C90 H90B 0.9800
C90 H90C 0.9800
C91 C92 1.372(8)
C91 H91 0.9500
C92 C93 1.390(9)
C92 H92 0.9500
C93 C208 1.28(4)
C93 C94 1.392(9)
C93 C101 1.541(16)
C94 C95 1.370(7)
C94 H94 0.9500
C95 C96 1.463(8)
C96 C97 1.384(8)
C97 C98 1.381(9)
C97 H97 0.9500
C98 C99 1.366(8)
C98 C108 1.438(16)
C98 C201 1.62(4)
C99 C100 1.349(9)
C99 H99 0.9500
C100 H100 0.9500
C101 C102 1.22(2)
C101 H101 0.9500
C102 C103 1.485(14)
C102 H102 0.9500
C103 C107 1.392(16)
C103 C104 1.478(17)
C104 C105 1.281(17)
C104 H104 0.9500
C105 N18 1.302(19)
C105 H105 0.9500
C106 N18 1.343(18)
C106 C107 1.409(15)
C106 H106 0.9500
C107 H107 0.9500
C108 H10A 0.9800
C108 H10B 0.9800
C108 H10C 0.9800
C201 C202 1.02(3)
C201 H201 0.9500
C202 C203 1.50(2)
C202 H202 0.9500
C203 C204 1.3900
C203 C206 1.3900
C204 C205 1.3900
C204 H204 0.9500
C205 N18A 1.3900
C205 H205 0.9500
N18A C207 1.3900
C207 C206 1.3900
C207 H207 0.9500
C206 H206 0.9500
C208 H20A 0.9800
C208 H20B 0.9800
C208 H20C 0.9800
P1 F6 1.537(6)
P1 F3 1.567(6)
P1 F1 1.573(7)
P1 F4 1.575(7)
P1 F2 1.587(8)
P1 F5 1.620(7)
P2 F10 1.581(5)
P2 F11 1.589(4)
P2 F12 1.596(4)
P2 F8 1.597(4)
P2 F7 1.598(5)
P2 F9 1.599(4)
P3 F17 1.506(6)
P3 F16A 1.51(2)
P3 F14 1.515(6)
P3 F18A 1.551(19)
P3 F16 1.563(9)
P3 F13 1.582(9)
P3 F13A 1.58(3)
P3 F15 1.586(6)
P3 F14A 1.60(3)
P3 F18 1.601(11)
P4 F23 1.585(4)
P4 F22 1.587(4)
P4 F24 1.594(5)
P4 F21 1.595(5)
P4 F19 1.596(4)
P4 F20 1.596(4)

loop_
_geom_torsion_atom_site_label_1
_geom_torsion_atom_site_label_2
_geom_torsion_atom_site_label_3
_geom_torsion_atom_site_label_4
_geom_torsion
C5 N1 C1 C2 2.1(7)
Ru1 N1 C1 C2 179.8(4)
N1 C1 C2 C3 0.0(8)
C1 C2 C3 C4 -1.9(8)
C1 C2 C3 C18 177.7(6)
C2 C3 C4 C5 1.7(8)
C18 C3 C4 C5 -177.9(5)
C1 N1 C5 C4 -2.2(7)
Ru1 N1 C5 C4 179.8(4)
C1 N1 C5 C6 176.9(4)
Ru1 N1 C5 C6 -1.1(5)
C3 C4 C5 N1 0.4(8)
C3 C4 C5 C6 -178.7(5)
C10 N2 C6 C7 -0.9(7)
Ru1 N2 C6 C7 176.7(4)
C10 N2 C6 C5 -179.2(5)
Ru1 N2 C6 C5 -1.6(5)
N1 C5 C6 N2 1.8(6)
C4 C5 C6 N2 -179.1(5)
N1 C5 C6 C7 -176.4(5)
C4 C5 C6 C7 2.7(8)
N2 C6 C7 C8 -0.5(8)
C5 C6 C7 C8 177.6(5)
C6 C7 C8 C9 0.9(9)
C6 C7 C8 C11 -179.3(5)
C7 C8 C9 C10 -0.1(10)
C11 C8 C9 C10 -179.8(6)
C6 N2 C10 C9 1.9(9)
Ru1 N2 C10 C9 -175.5(5)
C8 C9 C10 N2 -1.4(10)
C9 C8 C11 C12 179.8(7)
C7 C8 C11 C12 0.0(11)
C8 C11 C12 C13 -177.8(6)
C11 C12 C13 C14 173.2(7)
C11 C12 C13 C17 -2.8(11)
C17 C13 C14 C15 0.5(9)
C12 C13 C14 C15 -175.8(5)
C16 N3 C15 C14 -0.8(9)
C13 C14 C15 N3 0.1(9)
C15 N3 C16 C17 1.0(10)
C14 C13 C17 C16 -0.3(10)
C12 C13 C17 C16 175.8(6)
N3 C16 C17 C13 -0.5(11)
C23 N4 C19 C20 -1.2(8)
Ru1 N4 C19 C20 177.8(5)
N4 C19 C20 C21 1.4(10)
C19 C20 C21 C22 0.3(9)
C19 C20 C21 C36 -179.1(6)
C20 C21 C22 C23 -2.1(9)
C36 C21 C22 C23 177.3(6)
C19 N4 C23 C22 -0.8(8)
Ru1 N4 C23 C22 -179.8(4)
C19 N4 C23 C24 178.9(5)
Ru1 N4 C23 C24 -0.2(6)
C21 C22 C23 N4 2.4(9)
C21 C22 C23 C24 -177.2(5)
C28 N5 C24 C25 2.9(8)
Ru1 N5 C24 C25 175.3(4)
C28 N5 C24 C23 -177.5(5)
Ru1 N5 C24 C23 -5.1(6)
N4 C23 C24 N5 3.4(7)
C22 C23 C24 N5 -176.9(5)
N4 C23 C24 C25 -177.0(5)
C22 C23 C24 C25 2.6(9)
N5 C24 C25 C26 -4.4(9)
C23 C24 C25 C26 176.0(5)
C24 C25 C26 C27 3.3(9)
C24 C25 C26 C29 -178.8(6)
C25 C26 C27 C28 -0.9(10)
C29 C26 C27 C28 -179.0(6)
C26 C27 C28 N5 -0.5(11)
C24 N5 C28 C27 -0.5(10)
Ru1 N5 C28 C27 -172.0(5)
C25 C26 C29 C30 -4.6(12)
C27 C26 C29 C30 173.4(8)
C26 C29 C30 C31 -179.1(7)
C29 C30 C31 C32 -3.9(14)
C29 C30 C31 C35 178.0(9)
C35 C31 C32 C33 -1.4(15)
C30 C31 C32 C33 -179.5(9)
C34 N6 C33 C32 -3(2)
C31 C32 C33 N6 3(2)
C33 N6 C34 C35 0.6(19)
C32 C31 C35 C34 -0.7(14)
C30 C31 C35 C34 177.6(8)
N6 C34 C35 C31 1.2(17)
C41 N7 C37 C38 -0.2(7)
Ru1 N7 C37 C38 176.5(4)
N7 C37 C38 C39 -0.5(8)
C37 C38 C39 C40 0.7(8)
C37 C38 C39 C54 -177.7(5)
C38 C39 C40 C41 -0.2(8)
C54 C39 C40 C41 178.2(5)
C37 N7 C41 C40 0.7(7)
Ru1 N7 C41 C40 -176.4(4)
C37 N7 C41 C42 179.3(4)
Ru1 N7 C41 C42 2.3(5)
C39 C40 C41 N7 -0.5(7)
C39 C40 C41 C42 -179.0(5)
C46 N8 C42 C43 -1.5(7)
Ru1 N8 C42 C43 -175.4(4)
C46 N8 C42 C41 178.0(4)
Ru1 N8 C42 C41 4.1(5)
N7 C41 C42 C43 175.4(5)
C40 C41 C42 C43 -6.1(8)
N7 C41 C42 N8 -4.1(6)
C40 C41 C42 N8 174.4(4)
N8 C42 C43 C44 3.7(8)
C41 C42 C43 C44 -175.8(5)
C42 C43 C44 C45 -4.2(9)
C42 C43 C44 C47 179.6(7)
C42 C43 C44 C48A -178.4(11)
C43 C44 C45 C46 2.8(9)
C47 C44 C45 C46 179.6(6)
C48A C44 C45 C46 172.9(18)
C44 C45 C46 N8 -0.8(9)
C42 N8 C46 C45 0.1(8)
Ru1 N8 C46 C45 173.3(4)
C45 C44 C47 C48 178.4(8)
C43 C44 C47 C48 -5.3(14)
C44 C47 C48 C49 178.7(8)
C47 C48 C49 C50 174.4(10)
C47 C48 C49 C52 -6.0(15)
C52 C49 C50 C51 0.5(15)
C48 C49 C50 C51 -179.8(10)
C49 C50 C51 N9 -0.9(19)
C50 C49 C52 C53 1.0(14)
C48 C49 C52 C53 -178.6(10)
C49 C52 C53 N9 -2.4(17)
C50 C51 N9 C53 0(2)
C52 C53 N9 C51 2.0(19)
C51A C47A C48A C44 -178(2)
C45 C44 C48A C47A 14(3)
C43 C44 C48A C47A -175.1(18)
N9A C49A C50A C51A 0.0
C48A C47A C51A C52A 167(2)
C48A C47A C51A C50A -14(3)
C49A C50A C51A C47A -180(3)
C49A C50A C51A C52A 0.0
C47A C51A C52A C53A 180(3)
C50A C51A C52A C53A 0.0
C51A C52A C53A N9A 0.0
C52A C53A N9A C49A 0.0
C50A C49A N9A C53A 0.0
C59 N13 C55 C56 0.1(10)
Ru2 N13 C55 C56 -178.2(5)
N13 C55 C56 C57 0.1(11)
C55 C56 C57 C58 -0.8(10)
C55 C56 C57 C72 179.1(7)
C56 C57 C58 C59 1.2(10)
C72 C57 C58 C59 -178.7(6)
C55 N13 C59 C58 0.3(9)
Ru2 N13 C59 C58 178.8(5)
C55 N13 C59 C60 -178.9(5)
Ru2 N13 C59 C60 -0.4(7)
C57 C58 C59 N13 -1.0(10)
C57 C58 C59 C60 178.1(6)
C64 N14 C60 C61 -0.1(9)
Ru2 N14 C60 C61 -177.4(5)
C64 N14 C60 C59 179.4(6)
Ru2 N14 C60 C59 2.1(7)
N13 C59 C60 N14 -1.1(8)
C58 C59 C60 N14 179.7(6)
N13 C59 C60 C61 178.4(6)
C58 C59 C60 C61 -0.8(10)
N14 C60 C61 C62 -0.5(10)
C59 C60 C61 C62 -180.0(6)
C60 C61 C62 C63 1.2(10)
C60 C61 C62 C65 179.4(6)
C61 C62 C63 C64 -1.4(11)
C65 C62 C63 C64 -179.7(7)
C62 C63 C64 N14 0.9(12)
C60 N14 C64 C63 -0.1(10)
Ru2 N14 C64 C63 176.9(6)
C63 C62 C65 C66 -177.7(7)
C61 C62 C65 C66 4.2(12)
C62 C65 C66 C67 -178.7(6)
C65 C66 C67 C70 3.1(12)
C65 C66 C67 C68 179.9(7)
C70 C67 C68 C69 1.2(11)
C66 C67 C68 C69 -175.8(7)
C71 N15 C69 C68 0.8(12)
C67 C68 C69 N15 -2.0(12)
C68 C67 C70 C71 0.5(11)
C66 C67 C70 C71 177.3(7)
C69 N15 C71 C70 1.0(12)
C67 C70 C71 N15 -1.7(12)
C77 N10 C73 C74 2.5(9)
Ru2 N10 C73 C74 -176.4(5)
N10 C73 C74 C75 -0.2(11)
C73 C74 C75 C76 -1.8(11)
C73 C74 C75 C90 176.7(8)
C74 C75 C76 C77 1.4(10)
C90 C75 C76 C77 -177.1(7)
C73 N10 C77 C76 -2.9(8)
Ru2 N10 C77 C76 176.2(4)
C73 N10 C77 C78 178.0(5)
Ru2 N10 C77 C78 -3.0(6)
C75 C76 C77 N10 0.9(9)
C75 C76 C77 C78 180.0(6)
C82 N11 C78 C79 1.3(7)
Ru2 N11 C78 C79 -179.2(4)
C82 N11 C78 C77 179.7(5)
Ru2 N11 C78 C77 -0.8(6)
N10 C77 C78 N11 2.5(7)
C76 C77 C78 N11 -176.6(5)
N10 C77 C78 C79 -179.1(5)
C76 C77 C78 C79 1.7(8)
N11 C78 C79 C80 -0.5(8)
C77 C78 C79 C80 -178.8(5)
C78 C79 C80 C81 0.5(9)
C78 C79 C80 C83 178.0(6)
C79 C80 C81 C82 -1.3(9)
C83 C80 C81 C82 -178.9(6)
C78 N11 C82 C81 -2.2(8)
Ru2 N11 C82 C81 178.4(4)
C80 C81 C82 N11 2.3(9)
C79 C80 C83 C84 2.1(12)
C81 C80 C83 C84 179.5(8)
C80 C83 C84 C85 179.9(8)
C83 C84 C85 C89 12.4(18)
C83 C84 C85 C86 -174.4(11)
C89 C85 C86 C87 -4(2)
C84 C85 C86 C87 -177.5(12)
C85 C86 C87 N12 -5(3)
C86 C85 C89 C88 7(2)
C84 C85 C89 C88 -179.6(13)
N12 C88 C89 C85 -2(3)
C86 C87 N12 C88 10(3)
C89 C88 N12 C87 -7(3)
C95 N17 C91 C92 -1.9(8)
Ru2 N17 C91 C92 176.9(4)
N17 C91 C92 C93 0.1(9)
C91 C92 C93 C208 179(2)
C91 C92 C93 C94 2.2(8)
C91 C92 C93 C101 -176.0(9)
C208 C93 C94 C95 -180(2)
C92 C93 C94 C95 -2.7(8)
C101 C93 C94 C95 175.6(8)
C93 C94 C95 N17 0.9(8)
C93 C94 C95 C96 -178.6(5)
C91 N17 C95 C94 1.4(7)
Ru2 N17 C95 C94 -177.6(4)
C91 N17 C95 C96 -179.0(5)
Ru2 N17 C95 C96 2.0(5)
C100 N16 C96 C97 1.7(7)
Ru2 N16 C96 C97 -179.7(4)
C100 N16 C96 C95 -177.8(4)
Ru2 N16 C96 C95 0.8(5)
C94 C95 C96 N16 177.7(5)
N17 C95 C96 N16 -1.9(6)
C94 C95 C96 C97 -1.7(8)
N17 C95 C96 C97 178.7(4)
N16 C96 C97 C98 0.8(8)
C95 C96 C97 C98 -179.8(5)
C96 C97 C98 C99 -1.8(8)
C96 C97 C98 C108 -179.3(7)
C96 C97 C98 C201 168.7(14)
C97 C98 C99 C100 0.4(9)
C108 C98 C99 C100 177.6(8)
C201 C98 C99 C100 -171.2(13)
C98 C99 C100 N16 2.1(9)
C96 N16 C100 C99 -3.1(7)
Ru2 N16 C100 C99 178.4(4)
C92 C93 C101 C102 9.1(19)
C94 C93 C101 C102 -169.1(12)
C93 C101 C102 C103 179.1(10)
C101 C102 C103 C107 -170.5(12)
C101 C102 C103 C104 8.7(17)
C107 C103 C104 C105 1.2(15)
C102 C103 C104 C105 -178.1(11)
C103 C104 C105 N18 -4(2)
C104 C103 C107 C106 2.9(14)
C102 C103 C107 C106 -177.8(9)
N18 C106 C107 C103 -4.8(18)
C104 C105 N18 C106 3(2)
C107 C106 N18 C105 2(2)
C99 C98 C201 C202 -1(4)
C97 C98 C201 C202 -172(3)
C98 C201 C202 C203 -173(2)
C201 C202 C203 C204 25(3)
C201 C202 C203 C206 -156(3)
C206 C203 C204 C205 0.0
C202 C203 C204 C205 179.1(14)
C203 C204 C205 N18A 0.0
C204 C205 N18A C207 0.0
C205 N18A C207 C206 0.0
N18A C207 C206 C203 0.0
C204 C203 C206 C207 0.0
C202 C203 C206 C207 -179.2(14)

loop_
_platon_squeeze_void_nr
_platon_squeeze_void_average_x
_platon_squeeze_void_average_y
_platon_squeeze_void_average_z
_platon_squeeze_void_volume
_platon_squeeze_void_count_electrons
_platon_squeeze_void_content
1 -0.007 -0.000 0.500 1179 226 ' '
2 -0.139 0.500 1.000 546 132 ' '
